data_4068605
loop_
_publ_author_name
'Hu, Jian Jin'
'Li, Fuwei'
'Hor, T. S. Andy'

_publ_section_title
;
 Novel Pt(II) Mono- and Biscarbene Complexes: Synthesis, Structural
 Characterization and Application in Hydrosilylation Catalysis
;
_journal_issue 4
_journal_name_full Organometallics
_journal_page_first 1212
_journal_paper_doi 10.1021/om800978j
_journal_volume 28
_journal_year 2009
_chemical_formula_sum 'C19 H22 Br2 N2 O Pt S'
_chemical_formula_weight 681.36
_chemical_name_systematic
; 
 ? 
;
_space_group_IT_number 33
_symmetry_cell_setting orthorhombic
_symmetry_space_group_name_Hall 'P 2c -2n'
_symmetry_space_group_name_H-M 'P n a 21'
_atom_sites_solution_hydrogens geom
_atom_sites_solution_primary direct
_atom_sites_solution_secondary difmap
_audit_creation_method SHELXL-97
_cell_angle_alpha 90.00
_cell_angle_beta 90.00
_cell_angle_gamma 90.00
_cell_formula_units_Z 4
_cell_length_a 10.9117(9)
_cell_length_b 20.5686(18)
_cell_length_c 9.6089(8)
_cell_measurement_reflns_used 4939
_cell_measurement_temperature 223(2)
_cell_measurement_theta_max 27.36
_cell_measurement_theta_min 2.34
_cell_volume 2156.6(3)
_computing_cell_refinement 'Bruker SMART'
_computing_data_collection 'Bruker SMART'
_computing_data_reduction 'Bruker SAINT'
_computing_molecular_graphics 'Bruker SHELXTL'
_computing_publication_material 'Bruker SHELXTL'
_computing_structure_refinement 'SHELXL-97 (Sheldrick, 1997)'
_computing_structure_solution 'SHELXS-97 (Sheldrick, 1990)'
_diffrn_ambient_temperature 223(2)
_diffrn_measured_fraction_theta_full 0.997
_diffrn_measured_fraction_theta_max 0.997
_diffrn_measurement_device_type 'CCD area detector'
_diffrn_measurement_method 'phi and omega scans'
_diffrn_radiation_monochromator graphite
_diffrn_radiation_source 'fine-focus sealed tube'
_diffrn_radiation_type MoK\a
_diffrn_radiation_wavelength 0.71073
_diffrn_reflns_av_R_equivalents 0.0393
_diffrn_reflns_av_sigmaI/netI 0.0543
_diffrn_reflns_limit_h_max 11
_diffrn_reflns_limit_h_min -14
_diffrn_reflns_limit_k_max 26
_diffrn_reflns_limit_k_min -25
_diffrn_reflns_limit_l_max 12
_diffrn_reflns_limit_l_min -12
_diffrn_reflns_number 14795
_diffrn_reflns_theta_full 27.48
_diffrn_reflns_theta_max 27.48
_diffrn_reflns_theta_min 1.98
_exptl_absorpt_coefficient_mu 10.319
_exptl_absorpt_correction_T_max 0.3260
_exptl_absorpt_correction_T_min 0.0717
_exptl_absorpt_correction_type empirical
_exptl_crystal_colour Colourless
_exptl_crystal_density_diffrn 2.099
_exptl_crystal_density_meas ?
_exptl_crystal_density_method 'not measured'
_exptl_crystal_description Rod
_exptl_crystal_F_000 1288
_exptl_crystal_size_max 0.54
_exptl_crystal_size_mid 0.29
_exptl_crystal_size_min 0.14
_refine_diff_density_max 1.512
_refine_diff_density_min -0.729
_refine_diff_density_rms 0.124
_refine_ls_abs_structure_details 'Flack H D (1983), Acta Cryst. A39, 876-881'
_refine_ls_abs_structure_Flack -0.001(9)
_refine_ls_extinction_method none
_refine_ls_goodness_of_fit_ref 0.989
_refine_ls_hydrogen_treatment constr
_refine_ls_matrix_type full
_refine_ls_number_parameters 237
_refine_ls_number_reflns 4899
_refine_ls_number_restraints 1
_refine_ls_restrained_S_all 0.989
_refine_ls_R_factor_all 0.0352
_refine_ls_R_factor_gt 0.0298
_refine_ls_shift/su_max 0.001
_refine_ls_shift/su_mean 0.000
_refine_ls_structure_factor_coef Fsqd
_refine_ls_weighting_details 'calc w=1/[\s^2^(Fo^2^)+(0.0208P)^2^+0.0000P] where P=(Fo^2^+2Fc^2^)/3'
_refine_ls_weighting_scheme calc
_refine_ls_wR_factor_gt 0.0610
_refine_ls_wR_factor_ref 0.0628
_reflns_number_gt 4428
_reflns_number_total 4899
_reflns_threshold_expression >2sigma(I)
_cod_data_source_file om800978j_si_001.cif
_cod_data_source_block compound_2
_cod_depositor_comments
;
The following automatic conversions were performed:

'_symmetry_cell_setting' value 'Orthorhombic' changed to
'orthorhombic' according to
/home/saulius/struct/CIF-dictionaries/cif_core.dic dictionary named
'cif_core.dic' version 2.4.2 from 2011-04-26.

Automatic conversion script
Id: cif_fix_values 1715 2011-07-08 13:25:40Z adriana 

The following automatic conversions were performed:

'_exptl_crystal_density_meas' value 'not measured' was changed to '?'
- the value is perceived as not measured.

Automatic conversion script
Id: cif_fix_values 3008 2015-01-20 13:52:24Z robertas 

The following automatic conversions were performed:

'_refine_ls_hydrogen_treatment' value 'contr' was replaced with the
value 'constr' as specified in the replacement file
'src/cod-tools/trunk/data/replacement-values/replacement_values.lst'.

Automatic conversion script
Id: cif_fix_values 5376 2017-05-30 11:51:03Z andrius 
;
_cod_original_sg_symbol_H-M Pna2(1)
_cod_database_code 4068605

loop_
_symmetry_equiv_pos_as_xyz
'x, y, z'
'-x, -y, z+1/2'
'x+1/2, -y+1/2, z'
'-x+1/2, y+1/2, z+1/2'

loop_
_atom_site_label
_atom_site_type_symbol
_atom_site_fract_x
_atom_site_fract_y
_atom_site_fract_z
_atom_site_U_iso_or_equiv
_atom_site_adp_type
_atom_site_occupancy
_atom_site_symmetry_multiplicity
_atom_site_calc_flag
_atom_site_refinement_flags
Pt1 Pt -0.046724(16) 0.642310(9) 0.47426(3) 0.02444(6) Uani 1 1 d .
S1 S 0.10993(13) 0.70914(7) 0.44210(14) 0.0309(4) Uani 1 1 d .
N1 N 0.0681(4) 0.5777(2) 0.7213(5) 0.0299(11) Uani 1 1 d .
N2 N -0.0201(4) 0.6679(3) 0.7786(5) 0.0310(11) Uani 1 1 d .
O1 O 0.1892(4) 0.7202(3) 0.5618(5) 0.0490(13) Uani 1 1 d .
Br1 Br -0.12149(6) 0.65795(3) 0.23274(6) 0.03651(14) Uani 1 1 d .
Br2 Br -0.21739(6) 0.56862(3) 0.52407(7) 0.03907(16) Uani 1 1 d .
C1 C 0.0038(5) 0.6282(3) 0.6692(6) 0.0248(12) Uani 1 1 d .
C2 C 0.0817(6) 0.5853(4) 0.8651(7) 0.0403(16) Uani 1 1 d .
H2 H 0.1232 0.5571 0.9260 0.048 Uiso 1 1 calc R
C3 C 0.0255(6) 0.6395(3) 0.8985(7) 0.0404(17) Uani 1 1 d .
H3 H 0.0174 0.6563 0.9890 0.049 Uiso 1 1 calc R
C4 C 0.1108(6) 0.5216(3) 0.6406(7) 0.0376(15) Uani 1 1 d .
H4A H 0.0468 0.5092 0.5742 0.045 Uiso 1 1 calc R
H4B H 0.1234 0.4849 0.7040 0.045 Uiso 1 1 calc R
C5 C 0.2286(6) 0.5340(3) 0.5616(6) 0.0301(14) Uani 1 1 d .
C6 C 0.2396(6) 0.5145(3) 0.4238(7) 0.0407(16) Uani 1 1 d .
H6 H 0.1717 0.4962 0.3784 0.049 Uiso 1 1 calc R
C7 C 0.3490(7) 0.5217(3) 0.3519(8) 0.0445(17) Uani 1 1 d .
H7 H 0.3555 0.5080 0.2589 0.053 Uiso 1 1 calc R
C8 C 0.4475(7) 0.5489(4) 0.4183(9) 0.0442(19) Uani 1 1 d .
H8 H 0.5223 0.5536 0.3707 0.053 Uiso 1 1 calc R
C9 C 0.4379(6) 0.5695(4) 0.5540(9) 0.0400(17) Uani 1 1 d .
H9 H 0.5052 0.5891 0.5983 0.048 Uiso 1 1 calc R
C10 C 0.3290(6) 0.5612(3) 0.6250(7) 0.0394(15) Uani 1 1 d .
H10 H 0.3236 0.5745 0.7184 0.047 Uiso 1 1 calc R
C11 C -0.0988(6) 0.7253(3) 0.7709(7) 0.0420(16) Uani 1 1 d .
H11A H -0.1814 0.7137 0.8023 0.050 Uiso 1 1 calc R
H11B H -0.1045 0.7396 0.6739 0.050 Uiso 1 1 calc R
C12 C -0.0511(6) 0.7805(3) 0.8588(7) 0.0335(14) Uani 1 1 d .
C13 C -0.1236(7) 0.8093(3) 0.9569(8) 0.0516(18) Uani 1 1 d .
H13 H -0.2040 0.7943 0.9708 0.062 Uiso 1 1 calc R
C14 C -0.0799(10) 0.8603(4) 1.0355(10) 0.068(3) Uani 1 1 d .
H14 H -0.1321 0.8804 1.1003 0.081 Uiso 1 1 calc R
C15 C 0.0367(9) 0.8820(5) 1.0217(9) 0.063(2) Uani 1 1 d .
H15 H 0.0673 0.9149 1.0800 0.076 Uiso 1 1 calc R
C16 C 0.1091(9) 0.8547(4) 0.9208(11) 0.072(3) Uani 1 1 d .
H16 H 0.1887 0.8707 0.9060 0.087 Uiso 1 1 calc R
C17 C 0.0660(7) 0.8044(4) 0.8413(11) 0.065(3) Uani 1 1 d .
H17 H 0.1173 0.7858 0.7735 0.078 Uiso 1 1 calc R
C18 C 0.2027(6) 0.6827(3) 0.3012(8) 0.0443(17) Uani 1 1 d .
H18A H 0.2625 0.7161 0.2791 0.066 Uiso 1 1 calc R
H18B H 0.1515 0.6747 0.2205 0.066 Uiso 1 1 calc R
H18C H 0.2448 0.6430 0.3269 0.066 Uiso 1 1 calc R
C19 C 0.0578(6) 0.7856(3) 0.3814(9) 0.0483(19) Uani 1 1 d .
H19A H 0.0019 0.8043 0.4489 0.072 Uiso 1 1 calc R
H19B H 0.0158 0.7800 0.2932 0.072 Uiso 1 1 calc R
H19C H 0.1273 0.8144 0.3687 0.072 Uiso 1 1 calc R

loop_
_atom_site_aniso_label
_atom_site_aniso_U_11
_atom_site_aniso_U_22
_atom_site_aniso_U_33
_atom_site_aniso_U_23
_atom_site_aniso_U_13
_atom_site_aniso_U_12
Pt1 0.02425(10) 0.02374(10) 0.02534(9) -0.00220(11) 0.00273(12) -0.00086(7)
S1 0.0307(8) 0.0257(7) 0.0363(10) 0.0010(6) 0.0024(6) -0.0025(5)
N1 0.026(3) 0.028(3) 0.036(3) 0.003(2) 0.002(2) -0.0017(18)
N2 0.021(3) 0.039(3) 0.033(3) -0.004(2) 0.001(2) -0.003(2)
O1 0.045(3) 0.057(3) 0.044(3) 0.004(2) -0.001(2) -0.022(2)
Br1 0.0432(4) 0.0396(3) 0.0267(3) -0.0029(3) -0.0006(3) 0.0028(3)
Br2 0.0298(3) 0.0414(4) 0.0460(4) -0.0014(3) 0.0055(3) -0.0102(3)
C1 0.019(3) 0.031(3) 0.024(3) 0.001(2) 0.007(2) -0.007(2)
C2 0.035(4) 0.055(5) 0.031(3) 0.015(3) -0.006(3) -0.001(3)
C3 0.036(4) 0.061(5) 0.024(3) 0.004(3) -0.001(3) -0.004(3)
C4 0.034(4) 0.024(3) 0.055(4) 0.003(3) 0.000(3) -0.001(2)
C5 0.029(3) 0.019(3) 0.042(4) 0.003(2) -0.003(3) 0.004(2)
C6 0.037(4) 0.038(4) 0.046(4) 0.002(3) -0.010(3) -0.002(3)
C7 0.049(5) 0.038(4) 0.047(4) -0.008(3) 0.004(3) 0.009(3)
C8 0.044(4) 0.034(4) 0.055(4) 0.002(3) 0.008(3) 0.003(3)
C9 0.033(4) 0.032(4) 0.055(5) -0.002(3) -0.011(3) 0.000(3)
C10 0.040(4) 0.037(4) 0.041(4) 0.001(3) 0.000(3) 0.000(3)
C11 0.032(4) 0.053(4) 0.041(4) -0.014(3) -0.002(3) 0.012(3)
C12 0.036(4) 0.034(4) 0.030(3) -0.004(3) 0.002(3) 0.007(2)
C13 0.061(5) 0.047(4) 0.046(4) -0.014(4) 0.019(4) -0.006(3)
C14 0.096(7) 0.042(5) 0.065(6) -0.017(4) 0.040(5) -0.007(4)
C15 0.088(7) 0.043(5) 0.060(5) -0.008(4) -0.001(5) -0.010(4)
C16 0.046(5) 0.064(6) 0.107(8) -0.036(5) 0.001(5) -0.009(4)
C17 0.035(4) 0.068(6) 0.091(7) -0.039(5) 0.018(4) -0.005(4)
C18 0.039(4) 0.040(4) 0.054(4) 0.004(3) 0.013(3) -0.005(3)
C19 0.043(4) 0.025(4) 0.077(6) 0.010(3) 0.010(4) -0.001(3)

loop_
_atom_type_symbol
_atom_type_description
_atom_type_scat_dispersion_real
_atom_type_scat_dispersion_imag
_atom_type_scat_source
C C 0.0033 0.0016 'International Tables Vol C Tables 4.2.6.8 and 6.1.1.4'
H H 0.0000 0.0000 'International Tables Vol C Tables 4.2.6.8 and 6.1.1.4'
N N 0.0061 0.0033 'International Tables Vol C Tables 4.2.6.8 and 6.1.1.4'
O O 0.0106 0.0060 'International Tables Vol C Tables 4.2.6.8 and 6.1.1.4'
S S 0.1246 0.1234 'International Tables Vol C Tables 4.2.6.8 and 6.1.1.4'
Br Br -0.2901 2.4595 'International Tables Vol C Tables 4.2.6.8 and 6.1.1.4'
Pt Pt -1.7033 8.3905 'International Tables Vol C Tables 4.2.6.8 and 6.1.1.4'

loop_
_geom_angle_atom_site_label_1
_geom_angle_atom_site_label_2
_geom_angle_atom_site_label_3
_geom_angle
C1 Pt1 S1 90.48(16)
C1 Pt1 Br2 86.31(16)
S1 Pt1 Br2 176.73(4)
C1 Pt1 Br1 176.88(16)
S1 Pt1 Br1 92.45(4)
Br2 Pt1 Br1 90.75(2)
O1 S1 C19 108.2(4)
O1 S1 C18 108.2(3)
C19 S1 C18 101.7(4)
O1 S1 Pt1 116.4(2)
C19 S1 Pt1 110.4(2)
C18 S1 Pt1 110.9(2)
C1 N1 C2 109.6(5)
C1 N1 C4 125.1(5)
C2 N1 C4 125.3(6)
C1 N2 C3 108.8(5)
C1 N2 C11 124.1(5)
C3 N2 C11 126.4(5)
N1 C1 N2 106.0(5)
N1 C1 Pt1 127.6(4)
N2 C1 Pt1 126.4(4)
C3 C2 N1 106.7(6)
C2 C3 N2 108.8(6)
N1 C4 C5 113.8(5)
C10 C5 C6 118.1(6)
C10 C5 C4 121.6(6)
C6 C5 C4 120.2(6)
C7 C6 C5 121.3(7)
C8 C7 C6 119.1(7)
C7 C8 C9 120.5(7)
C8 C9 C10 119.8(7)
C5 C10 C9 121.2(7)
N2 C11 C12 112.2(5)
C13 C12 C17 117.8(7)
C13 C12 C11 120.9(6)
C17 C12 C11 121.3(6)
C12 C13 C14 120.6(7)
C15 C14 C13 121.5(8)
C14 C15 C16 118.4(8)
C17 C16 C15 120.4(8)
C16 C17 C12 121.3(7)

loop_
_geom_bond_atom_site_label_1
_geom_bond_atom_site_label_2
_geom_bond_distance
Pt1 C1 1.974(6)
Pt1 S1 2.2152(14)
Pt1 Br2 2.4484(6)
Pt1 Br1 2.4808(7)
S1 O1 1.457(5)
S1 C19 1.771(7)
S1 C18 1.776(7)
N1 C1 1.350(8)
N1 C2 1.398(8)
N1 C4 1.465(8)
N2 C1 1.356(8)
N2 C3 1.384(8)
N2 C11 1.461(8)
C2 C3 1.313(9)
C4 C5 1.514(9)
C5 C10 1.373(9)
C5 C6 1.388(9)
C6 C7 1.387(10)
C7 C8 1.370(10)
C8 C9 1.375(11)
C9 C10 1.380(10)
C11 C12 1.508(9)
C12 C13 1.366(9)
C12 C17 1.380(10)
C13 C14 1.377(11)
C14 C15 1.355(13)
C15 C16 1.370(12)
C16 C17 1.370(11)
